data_7200915
loop_
_publ_author_name
'Zou, Jian-Ping'
'Zhou, Guo-Wei'
'Zhang, Xing'
'Wang, Ming-Sheng'
'Lu, Ying-Bing'
'Zhou, Wei-Wei'
'Zhang, Zhang-Jing'
'Guo, Guo-Cong'
'Huang, Jin-Shun'

_publ_section_title
;
 A novel heterometal--organic coordination polymer with chelidamic
 acid: nonlinear optical and magnetic properties,
;
_journal_issue 6
_journal_name_full CrystEngComm
_journal_page_first 972
_journal_paper_doi 10.1039/b900727j
_journal_volume 11
_journal_year 2009
_chemical_formula_moiety 'C14 H9 Ag Cu2 N2 O12'
_chemical_formula_sum 'C14 H9 Ag Cu2 N2 O12'
_chemical_formula_weight 632.18
_chemical_melting_point ?
_chemical_name_systematic
;
?
;
_space_group_IT_number 14
_symmetry_cell_setting monoclinic
_symmetry_space_group_name_Hall '-P 2yn'
_symmetry_space_group_name_H-M 'P 1 21/n 1'
_atom_sites_solution_hydrogens geom
_atom_sites_solution_primary direct
_atom_sites_solution_secondary difmap
_audit_creation_method SHELXL-97
_cell_angle_alpha 90.00
_cell_angle_beta 92.2640(10)
_cell_angle_gamma 90.00
_cell_formula_units_Z 4
_cell_length_a 8.4438(3)
_cell_length_b 10.0791(4)
_cell_length_c 19.4100(6)
_cell_measurement_reflns_used 3870
_cell_measurement_temperature 293(2)
_cell_measurement_theta_max 26.2835
_cell_measurement_theta_min 2.1211
_cell_volume 1650.62(10)
_computing_cell_refinement 'Siemens SMART & SAINT'
_computing_data_collection 'Siemens SMART'
_computing_data_reduction 'Siemens SMART'
_computing_molecular_graphics 'Siemens SHELXTL^TM^ 5'
_computing_publication_material 'Siemens SHELXTL^TM^ 5'
_computing_structure_refinement 'Siemens SHELXTL^TM^ 5'
_computing_structure_solution 'Siemens SHELXTL^TM^ 5'
_diffrn_ambient_temperature 293(2)
_diffrn_measured_fraction_theta_full 0.993
_diffrn_measured_fraction_theta_max 0.993
_diffrn_measurement_device_type 'Siemens SMART CCD'
_diffrn_measurement_method \w
_diffrn_radiation_monochromator graphite
_diffrn_radiation_source 'fine-focus sealed tube'
_diffrn_radiation_type MoK\a
_diffrn_radiation_wavelength 0.71073
_diffrn_reflns_av_R_equivalents 0.0200
_diffrn_reflns_av_sigmaI/netI 0.0348
_diffrn_reflns_limit_h_max 10
_diffrn_reflns_limit_h_min -10
_diffrn_reflns_limit_k_max 11
_diffrn_reflns_limit_k_min -9
_diffrn_reflns_limit_l_max 23
_diffrn_reflns_limit_l_min -10
_diffrn_reflns_number 5189
_diffrn_reflns_theta_full 25.04
_diffrn_reflns_theta_max 25.04
_diffrn_reflns_theta_min 2.10
_exptl_absorpt_coefficient_mu 3.808
_exptl_absorpt_correction_T_max 1.000000
_exptl_absorpt_correction_T_min 0.700065
_exptl_absorpt_correction_type multi-scan
_exptl_absorpt_process_details 'SADABS(Siemens SMART CCD)'
_exptl_crystal_colour 'pale blue'
_exptl_crystal_density_diffrn 2.544
_exptl_crystal_density_method 'not measured'
_exptl_crystal_description prism
_exptl_crystal_F_000 1232
_exptl_crystal_size_max 0.40
_exptl_crystal_size_mid 0.30
_exptl_crystal_size_min 0.28
_refine_diff_density_max 1.310
_refine_diff_density_min -0.803
_refine_diff_density_rms 0.110
_refine_ls_extinction_coef 0.0027(3)
_refine_ls_extinction_expression Fc^*^=kFc[1+0.001xFc^2^\l^3^/sin(2\q)]^-1/4^
_refine_ls_extinction_method SHELXL
_refine_ls_goodness_of_fit_ref 1.009
_refine_ls_hydrogen_treatment mixed
_refine_ls_matrix_type full
_refine_ls_number_parameters 293
_refine_ls_number_reflns 2900
_refine_ls_number_restraints 6
_refine_ls_restrained_S_all 1.009
_refine_ls_R_factor_all 0.0382
_refine_ls_R_factor_gt 0.0301
_refine_ls_shift/su_max 0.003
_refine_ls_shift/su_mean 0.000
_refine_ls_structure_factor_coef Fsqd
_refine_ls_weighting_details 'calc w=1/[\s^2^(Fo^2^)+(0.0483P)^2^+1.1541P] where P=(Fo^2^+2Fc^2^)/3'
_refine_ls_weighting_scheme calc
_refine_ls_wR_factor_gt 0.0747
_refine_ls_wR_factor_ref 0.0795
_reflns_number_gt 2412
_reflns_number_total 2900
_reflns_threshold_expression >2sigma(I)
_cod_data_source_file b900727j.txt
_cod_data_source_block a
_cod_depositor_comments
;
The following automatic conversions were performed:

'_chemical_melting_point' value 'not measured' was changed to '?' -
the value is undefined or not given.

Automatic conversion script
Id: cif_fix_values 1646 2011-03-28 12:23:43Z adriana 
;
_cod_original_sg_symbol_H-M 'P 21/n'
_cod_database_code 7200915

loop_
_symmetry_equiv_pos_as_xyz
'x, y, z'
'-x+1/2, y+1/2, -z+1/2'
'-x, -y, -z'
'x-1/2, -y-1/2, z-1/2'

loop_
_atom_site_label
_atom_site_type_symbol
_atom_site_fract_x
_atom_site_fract_y
_atom_site_fract_z
_atom_site_U_iso_or_equiv
_atom_site_adp_type
_atom_site_occupancy
_atom_site_symmetry_multiplicity
_atom_site_calc_flag
_atom_site_refinement_flags
_atom_site_disorder_assembly
_atom_site_disorder_group
Ag1 Ag 0.41431(5) 0.72622(3) 0.129132(17) 0.03484(14) Uani 1 1 d . . .
Cu1 Cu 0.87233(6) 1.03583(5) 0.22900(2) 0.02152(15) Uani 1 1 d . . .
Cu2 Cu 0.31772(6) 0.45460(5) 0.03570(2) 0.02573(16) Uani 1 1 d . . .
O1 O 0.1842(4) 0.3614(3) -0.03517(14) 0.0344(8) Uani 1 1 d . . .
O1W O 0.1489(4) 0.6095(4) 0.1160(2) 0.0536(10) Uani 1 1 d D . .
H1WA H 0.115(8) 0.565(5) 0.151(3) 0.080 Uiso 1 1 d D . .
H1WB H 0.097(8) 0.682(4) 0.125(3) 0.080 Uiso 1 1 d D . .
O2 O 0.0453(4) 0.1754(3) -0.05234(16) 0.0384(8) Uani 1 1 d . . .
O2W O 0.7142(4) 1.1318(3) 0.30754(16) 0.0363(8) Uani 1 1 d D . .
H2WA H 0.708(7) 1.2144(19) 0.308(2) 0.054 Uiso 1 1 d D . .
H2WB H 0.691(7) 1.105(4) 0.3466(15) 0.054 Uiso 1 1 d D . .
O3 O 0.5352(4) 0.3893(3) 0.22201(13) 0.0261(6) Uani 1 1 d . . .
O4 O 0.4619(3) 0.4874(3) 0.12244(13) 0.0237(6) Uani 1 1 d . . .
O5 O 0.2488(4) -0.0656(3) 0.17648(14) 0.0303(7) Uani 1 1 d . . .
H5A H 0.3062 -0.0703 0.2115 0.045 Uiso 1 1 calc R . .
O6 O 0.5637(4) 0.8959(3) 0.08539(14) 0.0295(7) Uani 1 1 d . . .
O7 O 0.7196(4) 0.9104(3) 0.18103(13) 0.0268(7) Uani 1 1 d . . .
O8 O 1.0726(3) 1.3989(3) 0.20690(13) 0.0246(6) Uani 1 1 d . . .
O9 O 1.0226(3) 1.1956(3) 0.24607(13) 0.0230(6) Uani 1 1 d . . .
O10 O 0.6378(3) 1.3754(3) -0.00249(13) 0.0250(6) Uani 1 1 d . . .
N1 N 0.2997(4) 0.2892(3) 0.08075(16) 0.0200(7) Uani 1 1 d . . .
N2 N 0.8179(4) 1.1423(3) 0.15190(16) 0.0190(7) Uani 1 1 d . . .
C1 C 0.2103(5) 0.1945(4) 0.05051(19) 0.0200(8) Uani 1 1 d . . .
C2 C 0.1915(5) 0.0726(4) 0.0817(2) 0.0236(9) Uani 1 1 d . . .
H2A H 0.1297 0.0063 0.0608 0.028 Uiso 1 1 calc R . .
C3 C 0.2691(5) 0.0527(4) 0.1460(2) 0.0216(8) Uani 1 1 d . . .
C4 C 0.3613(5) 0.1523(4) 0.17682(19) 0.0208(8) Uani 1 1 d . . .
H4A H 0.4130 0.1396 0.2195 0.025 Uiso 1 1 calc R . .
C5 C 0.3732(5) 0.2698(4) 0.14199(19) 0.0185(8) Uani 1 1 d . . .
C6 C 0.1388(5) 0.2435(4) -0.0180(2) 0.0267(9) Uani 1 1 d . . .
C7 C 0.4644(5) 0.3916(4) 0.16431(18) 0.0194(8) Uani 1 1 d . . .
C8 C 0.7118(5) 1.0937(4) 0.10557(19) 0.0176(8) Uani 1 1 d . . .
C9 C 0.6555(5) 1.1683(4) 0.05066(18) 0.0196(8) Uani 1 1 d . . .
H9A H 0.5843 1.1324 0.0180 0.023 Uiso 1 1 calc R . .
C10 C 0.7080(5) 1.3005(4) 0.04486(18) 0.0202(8) Uani 1 1 d . . .
C11 C 0.8285(5) 1.3460(4) 0.09233(19) 0.0198(8) Uani 1 1 d . . .
H11A H 0.8727 1.4299 0.0876 0.024 Uiso 1 1 calc R . .
C12 C 0.8787(5) 1.2634(4) 0.14545(19) 0.0184(8) Uani 1 1 d . . .
C13 C 0.6592(5) 0.9550(4) 0.12420(19) 0.0212(9) Uani 1 1 d . . .
C14 C 1.0016(5) 1.2916(4) 0.20370(19) 0.0188(8) Uani 1 1 d . . .

loop_
_atom_site_aniso_label
_atom_site_aniso_U_11
_atom_site_aniso_U_22
_atom_site_aniso_U_33
_atom_site_aniso_U_23
_atom_site_aniso_U_13
_atom_site_aniso_U_12
Ag1 0.0566(3) 0.0194(2) 0.0278(2) 0.00143(13) -0.00736(16) -0.00836(15)
Cu1 0.0298(3) 0.0159(3) 0.0179(3) 0.00358(18) -0.01092(19) -0.0016(2)
Cu2 0.0380(3) 0.0183(3) 0.0197(3) 0.00648(19) -0.0138(2) -0.0090(2)
O1 0.054(2) 0.0223(16) 0.0255(15) 0.0080(12) -0.0209(14) -0.0093(15)
O1W 0.035(2) 0.069(3) 0.056(2) 0.027(2) -0.0013(17) 0.0007(19)
O2 0.050(2) 0.0319(17) 0.0313(16) 0.0041(14) -0.0246(15) -0.0165(16)
O2W 0.052(2) 0.0240(16) 0.0333(17) 0.0000(14) 0.0072(15) -0.0014(16)
O3 0.0392(17) 0.0204(14) 0.0176(14) -0.0007(11) -0.0121(12) -0.0053(13)
O4 0.0329(16) 0.0161(14) 0.0212(14) 0.0024(11) -0.0106(12) -0.0047(12)
O5 0.0410(19) 0.0214(15) 0.0277(15) 0.0078(12) -0.0098(13) -0.0104(13)
O6 0.0383(17) 0.0218(15) 0.0270(15) 0.0031(12) -0.0168(13) -0.0113(14)
O7 0.0400(17) 0.0180(14) 0.0212(14) 0.0062(11) -0.0123(12) -0.0067(13)
O8 0.0307(16) 0.0201(15) 0.0223(14) 0.0009(11) -0.0098(12) -0.0058(12)
O9 0.0283(15) 0.0194(14) 0.0204(14) 0.0021(11) -0.0093(11) -0.0014(12)
O10 0.0384(17) 0.0175(14) 0.0179(14) 0.0087(11) -0.0129(12) -0.0045(12)
N1 0.0242(17) 0.0176(16) 0.0177(16) 0.0022(12) -0.0071(13) -0.0028(14)
N2 0.0211(17) 0.0165(16) 0.0188(16) 0.0019(13) -0.0057(13) -0.0019(14)
C1 0.023(2) 0.0166(19) 0.0193(19) -0.0010(15) -0.0065(16) -0.0037(16)
C2 0.029(2) 0.019(2) 0.023(2) -0.0004(16) -0.0041(17) -0.0057(17)
C3 0.024(2) 0.017(2) 0.024(2) 0.0020(16) 0.0020(16) -0.0025(16)
C4 0.023(2) 0.021(2) 0.0185(19) -0.0002(16) -0.0051(15) 0.0010(17)
C5 0.0223(19) 0.017(2) 0.0161(18) -0.0018(15) -0.0015(15) 0.0010(16)
C6 0.031(2) 0.025(2) 0.023(2) 0.0027(17) -0.0094(18) -0.0045(19)
C7 0.024(2) 0.019(2) 0.0152(18) 0.0013(15) -0.0042(15) 0.0033(16)
C8 0.0197(19) 0.0151(19) 0.0175(18) 0.0011(14) -0.0049(15) -0.0009(16)
C9 0.022(2) 0.021(2) 0.0148(18) -0.0014(15) -0.0084(15) 0.0000(16)
C10 0.026(2) 0.021(2) 0.0128(18) 0.0004(15) -0.0031(15) -0.0002(17)
C11 0.025(2) 0.0142(19) 0.0197(19) 0.0038(15) -0.0039(15) -0.0023(17)
C12 0.0198(19) 0.019(2) 0.0157(18) -0.0016(15) -0.0037(15) 0.0006(16)
C13 0.024(2) 0.019(2) 0.021(2) 0.0017(15) -0.0031(16) -0.0005(17)
C14 0.022(2) 0.019(2) 0.0155(18) -0.0025(15) -0.0026(15) 0.0013(16)

loop_
_atom_type_symbol
_atom_type_description
_atom_type_scat_dispersion_real
_atom_type_scat_dispersion_imag
_atom_type_scat_source
C C 0.0033 0.0016 'International Tables Vol C Tables 4.2.6.8 and 6.1.1.4'
H H 0.0000 0.0000 'International Tables Vol C Tables 4.2.6.8 and 6.1.1.4'
N N 0.0061 0.0033 'International Tables Vol C Tables 4.2.6.8 and 6.1.1.4'
O O 0.0106 0.0060 'International Tables Vol C Tables 4.2.6.8 and 6.1.1.4'
Cu Cu 0.3201 1.2651 'International Tables Vol C Tables 4.2.6.8 and 6.1.1.4'
Ag Ag -0.8971 1.1015 'International Tables Vol C Tables 4.2.6.8 and 6.1.1.4'

loop_
_geom_angle_atom_site_label_1
_geom_angle_atom_site_label_2
_geom_angle_atom_site_label_3
_geom_angle
_geom_angle_site_symmetry_1
_geom_angle_site_symmetry_3
_geom_angle_publ_flag
O6 Ag1 O4 128.09(11) . . ?
O6 Ag1 O9 110.63(9) . 2_645 ?
O4 Ag1 O9 84.27(9) . 2_645 ?
O6 Ag1 O1W 143.25(11) . . ?
O4 Ag1 O1W 71.60(12) . . ?
O9 Ag1 O1W 101.27(11) 2_645 . ?
N2 Cu1 O3 156.88(13) . 2_655 ?
N2 Cu1 O7 81.84(12) . . ?
O3 Cu1 O7 89.22(11) 2_655 . ?
N2 Cu1 O9 79.20(12) . . ?
O3 Cu1 O9 106.67(11) 2_655 . ?
O7 Cu1 O9 160.52(10) . . ?
N2 Cu1 O2W 99.13(13) . . ?
O3 Cu1 O2W 103.53(12) 2_655 . ?
O7 Cu1 O2W 101.22(13) . . ?
O9 Cu1 O2W 86.24(12) . . ?
O10 Cu2 N1 170.35(12) 3_675 . ?
O10 Cu2 O1 108.13(11) 3_675 . ?
N1 Cu2 O1 81.31(12) . . ?
O10 Cu2 O4 90.84(11) 3_675 . ?
N1 Cu2 O4 79.61(12) . . ?
O1 Cu2 O4 160.58(11) . . ?
C6 O1 Cu2 115.0(2) . . ?
Ag1 O1W H1WA 118(5) . . ?
Ag1 O1W H1WB 92(5) . . ?
H1WA O1W H1WB 96(5) . . ?
Cu1 O2W H2WA 118(4) . . ?
Cu1 O2W H2WB 129(4) . . ?
H2WA O2W H2WB 107(3) . . ?
C7 O3 Cu1 127.2(3) . 2_645 ?
C7 O4 Cu2 113.4(2) . . ?
C7 O4 Ag1 135.9(2) . . ?
Cu2 O4 Ag1 96.20(10) . . ?
C3 O5 H5A 109.5 . . ?
C13 O6 Ag1 119.1(2) . . ?
C13 O7 Cu1 113.9(2) . . ?
C14 O9 Cu1 114.7(2) . . ?
C14 O9 Ag1 123.6(2) . 2_655 ?
Cu1 O9 Ag1 111.10(11) . 2_655 ?
C10 O10 Cu2 132.5(3) . 3_675 ?
C5 N1 C1 121.4(3) . . ?
C5 N1 Cu2 119.9(3) . . ?
C1 N1 Cu2 118.7(3) . . ?
C12 N2 C8 121.5(3) . . ?
C12 N2 Cu1 120.9(2) . . ?
C8 N2 Cu1 117.5(3) . . ?
N1 C1 C2 121.0(3) . . ?
N1 C1 C6 110.5(3) . . ?
C2 C1 C6 128.5(3) . . ?
C1 C2 C3 117.4(4) . . ?
C1 C2 H2A 121.3 . . ?
C3 C2 H2A 121.3 . . ?
O5 C3 C4 122.0(4) . . ?
O5 C3 C2 117.1(3) . . ?
C4 C3 C2 120.9(4) . . ?
C5 C4 C3 117.6(4) . . ?
C5 C4 H4A 121.2 . . ?
C3 C4 H4A 121.2 . . ?
N1 C5 C4 121.8(4) . . ?
N1 C5 C7 110.6(3) . . ?
C4 C5 C7 127.6(3) . . ?
O2 C6 O1 124.4(4) . . ?
O2 C6 C1 121.3(4) . . ?
O1 C6 C1 114.3(3) . . ?
O3 C7 O4 125.9(4) . . ?
O3 C7 C5 117.7(3) . . ?
O4 C7 C5 116.4(3) . . ?
N2 C8 C9 121.5(3) . . ?
N2 C8 C13 111.9(3) . . ?
C9 C8 C13 126.5(3) . . ?
C8 C9 C10 118.6(3) . . ?
C8 C9 H9A 120.7 . . ?
C10 C9 H9A 120.7 . . ?
O10 C10 C9 117.7(3) . . ?
O10 C10 C11 124.1(3) . . ?
C9 C10 C11 118.2(3) . . ?
C12 C11 C10 118.8(3) . . ?
C12 C11 H11A 120.6 . . ?
C10 C11 H11A 120.6 . . ?
N2 C12 C11 121.0(3) . . ?
N2 C12 C14 110.7(3) . . ?
C11 C12 C14 128.3(3) . . ?
O6 C13 O7 125.8(4) . . ?
O6 C13 C8 119.4(3) . . ?
O7 C13 C8 114.8(3) . . ?
O8 C14 O9 125.1(3) . . ?
O8 C14 C12 120.8(3) . . ?
O9 C14 C12 114.1(3) . . ?

loop_
_geom_bond_atom_site_label_1
_geom_bond_atom_site_label_2
_geom_bond_distance
_geom_bond_site_symmetry_2
_geom_bond_publ_flag
Ag1 O6 2.306(3) . ?
Ag1 O4 2.445(3) . ?
Ag1 O9 2.479(3) 2_645 ?
Ag1 O1W 2.535(4) . ?
Cu1 N2 1.884(3) . ?
Cu1 O3 1.907(3) 2_655 ?
Cu1 O7 2.008(3) . ?
Cu1 O9 2.069(3) . ?
Cu1 O2W 2.281(3) . ?
Cu2 O10 1.874(3) 3_675 ?
Cu2 N1 1.891(3) . ?
Cu2 O1 1.981(3) . ?
Cu2 O4 2.065(3) . ?
O1 C6 1.296(5) . ?
O1W H1WA 0.86(3) . ?
O1W H1WB 0.87(3) . ?
O2 C6 1.224(5) . ?
O2W H2WA 0.834(19) . ?
O2W H2WB 0.837(19) . ?
O3 C7 1.249(4) . ?
O3 Cu1 1.907(3) 2_645 ?
O4 C7 1.261(5) . ?
O5 C3 1.345(5) . ?
O5 H5A 0.8200 . ?
O6 C13 1.235(5) . ?
O7 C13 1.279(5) . ?
O8 C14 1.237(5) . ?
O9 C14 1.277(5) . ?
O9 Ag1 2.479(3) 2_655 ?
O10 C10 1.313(5) . ?
O10 Cu2 1.874(3) 3_675 ?
N1 C5 1.334(5) . ?
N1 C1 1.338(5) . ?
N2 C12 1.333(5) . ?
N2 C8 1.337(5) . ?
C1 C2 1.382(5) . ?
C1 C6 1.521(5) . ?
C2 C3 1.402(5) . ?
C2 H2A 0.9300 . ?
C3 C4 1.391(5) . ?
C4 C5 1.369(5) . ?
C4 H4A 0.9300 . ?
C5 C7 1.504(5) . ?
C8 C9 1.374(5) . ?
C8 C13 1.514(5) . ?
C9 C10 1.410(5) . ?
C9 H9A 0.9300 . ?
C10 C11 1.421(5) . ?
C11 C12 1.378(5) . ?
C11 H11A 0.9300 . ?
C12 C14 1.531(5) . ?

loop_
_geom_hbond_atom_site_label_D
_geom_hbond_atom_site_label_H
_geom_hbond_atom_site_label_A
_geom_hbond_distance_DH
_geom_hbond_distance_HA
_geom_hbond_distance_DA
_geom_hbond_angle_DHA
_geom_hbond_site_symmetry_A
O1W H1WA O8 0.86(3) 2.04(3) 2.850(5) 156(6) 1_445
O1W H1WB O2 0.87(3) 2.32(5) 2.959(5) 131(6) 3_565
O2W H2WA O7 0.834(19) 2.08(3) 2.870(4) 159(6) 2_655
O5 H5A O8 0.82 1.88 2.694(4) 173.2 2_635
